data_7131906
loop_
_publ_author_name
'Li, Yan'
'Wang, Chenfeng'
'Su, Ming-Der'
'Fang, Zijie'
'Zhou, Jiahao'
'Zhang, Haoqi'
'Li, Xiaodi'
'Zuo, Darui'
'Zhang, Zheng-Feng'

_publ_section_title
;
 SiP-heterocycles derived from a bulky phosphanylsilylene
;
_journal_name_full 'Chemical Communications'
_journal_paper_doi 10.1039/D3CC02512H
_journal_year 2023
_chemical_absolute_configuration ad
_chemical_formula_moiety 'C49 H63 N2 P Si'
_chemical_formula_sum 'C49 H63 N2 P Si'
_chemical_formula_weight 739.07
_space_group_crystal_system orthorhombic
_space_group_IT_number 19
_space_group_name_Hall 'P 2ac 2ab'
_space_group_name_H-M_alt 'P 21 21 21'
_atom_sites_solution_hydrogens geom
_atom_sites_solution_primary iterative
_audit_creation_date 2022-10-15
_audit_creation_method
;
Olex2 1.5
(compiled 2021.12.09 svn.r5202d8cf for OlexSys, GUI svn.r6439)
;
_audit_update_record
;
2022-11-30 deposited with the CCDC.	2023-07-20 downloaded from the CCDC.
;
_cell_angle_alpha 90
_cell_angle_beta 90
_cell_angle_gamma 90
_cell_formula_units_Z 4
_cell_length_a 13.281(3)
_cell_length_b 16.693(3)
_cell_length_c 18.753(4)
_cell_measurement_reflns_used 2716
_cell_measurement_temperature 170.00
_cell_measurement_theta_max 37.518
_cell_measurement_theta_min 3.083
_cell_volume 4157.5(15)
_computing_cell_refinement 'SAINT V8.40B (?, 2016)'
_computing_data_reduction 'SAINT V8.40B (?, 2016)'
_computing_molecular_graphics 'Olex2 1.5 (Dolomanov et al., 2009)'
_computing_publication_material 'Olex2 1.5 (Dolomanov et al., 2009)'
_computing_structure_refinement 'SHELXL 2018/3 (Sheldrick, 2015)'
_computing_structure_solution 'olex2.solve 1.5 (Bourhis et al., 2015)'
_diffrn_ambient_temperature 170.00
_diffrn_measured_fraction_theta_full 1.000
_diffrn_measured_fraction_theta_max 0.999
_diffrn_measurement_device_type 'Bruker APEX-II CCD'
_diffrn_radiation_type GaK\a
_diffrn_radiation_wavelength 1.34138
_diffrn_reflns_av_R_equivalents 0.1479
_diffrn_reflns_av_unetI/netI 0.1843
_diffrn_reflns_Laue_measured_fraction_full 1.000
_diffrn_reflns_Laue_measured_fraction_max 0.999
_diffrn_reflns_limit_h_max 15
_diffrn_reflns_limit_h_min -16
_diffrn_reflns_limit_k_max 20
_diffrn_reflns_limit_k_min -18
_diffrn_reflns_limit_l_max 22
_diffrn_reflns_limit_l_min -23
_diffrn_reflns_number 31628
_diffrn_reflns_point_group_measured_fraction_full 0.998
_diffrn_reflns_point_group_measured_fraction_max 0.994
_diffrn_reflns_theta_full 53.594
_diffrn_reflns_theta_max 56.999
_diffrn_reflns_theta_min 3.083
_diffrn_source_current 2.85
_diffrn_source_power 0.1992435
_diffrn_source_voltage 69.91
_exptl_absorpt_coefficient_mu 0.728
_exptl_absorpt_correction_T_max 0.7512
_exptl_absorpt_correction_T_min 0.6398
_exptl_absorpt_correction_type multi-scan
_exptl_absorpt_process_details
;
SADABS-2016/2 (Bruker,2016/2) was used for absorption correction.
wR2(int) was 0.0908 before and 0.0787 after correction.
The Ratio of minimum to maximum transmission is 0.8517.
The \l/2 correction factor is Not present.
;
_exptl_crystal_colour orange
_exptl_crystal_colour_primary orange
_exptl_crystal_density_diffrn 1.181
_exptl_crystal_description needle
_exptl_crystal_F_000 1600
_exptl_crystal_size_max 0.02
_exptl_crystal_size_mid 0.01
_exptl_crystal_size_min 0.01
_refine_diff_density_max 0.429
_refine_diff_density_min -0.530
_refine_diff_density_rms 0.131
_refine_ls_abs_structure_details
;
 Flack x determined using 1334 quotients [(I+)-(I-)]/[(I+)+(I-)]
 (Parsons, Flack and Wagner, Acta Cryst. B69 (2013) 249-259).
;
_refine_ls_abs_structure_Flack 0.12(5)
_refine_ls_extinction_method none
_refine_ls_goodness_of_fit_ref 0.972
_refine_ls_hydrogen_treatment constr
_refine_ls_matrix_type full
_refine_ls_number_parameters 484
_refine_ls_number_reflns 8461
_refine_ls_number_restraints 0
_refine_ls_restrained_S_all 0.972
_refine_ls_R_factor_all 0.1517
_refine_ls_R_factor_gt 0.0837
_refine_ls_shift/su_max 0.000
_refine_ls_shift/su_mean 0.000
_refine_ls_structure_factor_coef Fsqd
_refine_ls_weighting_details 'w=1/[\s^2^(Fo^2^)+(0.0994P)^2^] where P=(Fo^2^+2Fc^2^)/3'
_refine_ls_weighting_scheme calc
_refine_ls_wR_factor_gt 0.1914
_refine_ls_wR_factor_ref 0.2414
_reflns_Friedel_coverage 0.794
_reflns_Friedel_fraction_full 0.995
_reflns_Friedel_fraction_max 0.989
_reflns_number_gt 4681
_reflns_number_total 8461
_reflns_threshold_expression 'I > 2\s(I)'
_cod_data_source_file d3cc02512h2.cif
_cod_data_source_block 221009_ly_wcf1008_0m
_cod_original_cell_volume 4157.4(14)
_cod_database_code 7131906
_shelx_shelxl_version_number 2018/3
_shelx_space_group_comment
;
The symmetry employed for this shelxl refinement is uniquely defined
by the following loop, which should always be used as a source of
symmetry information in preference to the above space-group names.
They are only intended as comments.
;
_shelx_estimated_absorpt_t_max 0.993
_shelx_estimated_absorpt_t_min 0.986
_olex2_refinement_description
;
1. Fixed Uiso
 At 1.2 times of:
  All C(H) groups, All C(H,H) groups, All N(H) groups
 At 1.5 times of:
  All C(H,H,H) groups
2.a Ternary CH refined with riding coordinates:
 C27(H27), C25(H25), C19(H19), C22(H22), C23(H23), C14(H14), C12(H12), C16(H16)
2.b Secondary CH2 refined with riding coordinates:
 C21(H21A,H21B), C18(H18A,H18B), C24(H24A,H24B), C26(H26A,H26B), C17(H17A,
 H17B), C46(H46A,H46B), C45(H45A,H45B), C11(H11A,H11B), C20(H20A,H20B),
 C15(H15A,H15B), C13(H13A,H13B)
2.c Aromatic/amide H refined with riding coordinates:
 N1(H1), C40(H40), C42(H42), C38(H38), C34(H34), C29(H29), C1(H1A), C37(H37),
 C36(H36), C28(H28), C5(H5), C35(H35), C2(H2), C3(H3), C4(H4)
2.d Idealised Me refined as rotating group:
 C10(H10A,H10B,H10C), C9(H9A,H9B,H9C), C7(H7A,H7B,H7C), C33(H33A,H33B,H33C),
 C32(H32A,H32B,H32C), C30(H30A,H30B,H30C)
;
_olex2_submission_special_instructions 'No special instructions were received'

loop_
_space_group_symop_operation_xyz
'x, y, z'
'-x+1/2, -y, z+1/2'
'-x, y+1/2, -z+1/2'
'x+1/2, -y+1/2, -z'

loop_
_atom_site_label
_atom_site_type_symbol
_atom_site_fract_x
_atom_site_fract_y
_atom_site_fract_z
_atom_site_U_iso_or_equiv
_atom_site_adp_type
_atom_site_occupancy
_atom_site_site_symmetry_order
_atom_site_calc_flag
_atom_site_refinement_flags_posn
_atom_site_refinement_flags_adp
_atom_site_refinement_flags_occupancy
_atom_site_disorder_assembly
_atom_site_disorder_group
P1 P 0.20186(15) 0.42873(11) 0.23835(11) 0.0422(5) Uani 1 1 d . . . . .
Si1 Si 0.28558(15) 0.31056(12) 0.22302(11) 0.0421(5) Uani 1 1 d . . . . .
N2 N 0.4172(4) 0.3143(4) 0.2400(4) 0.0472(15) Uani 1 1 d . . . . .
C41 C 0.1643(5) 0.2336(4) 0.3278(4) 0.0406(17) Uani 1 1 d . . . . .
C39 C 0.3721(5) 0.1746(4) 0.3952(4) 0.0428(18) Uani 1 1 d . . . . .
N1 N 0.2516(5) 0.2760(4) 0.1405(3) 0.0483(16) Uani 1 1 d . . . . .
H1 H 0.225741 0.313018 0.112544 0.058 Uiso 1 1 calc R U . . .
C40 C 0.1455(6) 0.2080(4) 0.4008(4) 0.0436(18) Uani 1 1 d . . . . .
H40 H 0.194020 0.219430 0.436670 0.052 Uiso 1 1 calc R U . . .
C43 C 0.3581(5) 0.2318(4) 0.3344(4) 0.0439(18) Uani 1 1 d . . . . .
C27 C 0.0728(5) 0.2446(4) 0.2793(4) 0.0416(17) Uani 1 1 d . . . . .
H27 H 0.094884 0.236719 0.228782 0.050 Uiso 1 1 calc R U . . .
C25 C 0.0194(5) 0.3297(4) 0.2853(4) 0.0448(18) Uani 1 1 d . . . . .
H25 H 0.026919 0.347904 0.335779 0.054 Uiso 1 1 calc R U . . .
C00B C 0.0629(5) 0.3972(4) 0.2369(4) 0.0441(18) Uani 1 1 d . . . . .
C44 C 0.2596(6) 0.2467(4) 0.3013(4) 0.0431(18) Uani 1 1 d . . . . .
C6 C 0.5423(5) 0.2521(5) 0.3280(4) 0.0439(18) Uani 1 1 d . . . . .
C48 C 0.4382(6) 0.2667(5) 0.3007(4) 0.0441(18) Uani 1 1 d . . . . .
C42 C 0.0610(6) 0.1687(5) 0.4185(5) 0.050(2) Uani 1 1 d . . . . .
H42 H 0.046896 0.156169 0.466907 0.060 Uiso 1 1 calc R U . . .
C19 C -0.1073(6) 0.4690(5) 0.2413(5) 0.054(2) Uani 1 1 d . . . . .
H19 H -0.140858 0.520643 0.254366 0.065 Uiso 1 1 calc R U . . .
C22 C -0.0959(5) 0.3230(5) 0.2699(5) 0.0493(19) Uani 1 1 d . . . . .
H22 H -0.124960 0.279035 0.299771 0.059 Uiso 1 1 calc R U . . .
C38 C 0.4190(6) 0.1976(5) 0.4587(4) 0.0470(19) Uani 1 1 d . . . . .
H38 H 0.440482 0.251460 0.464957 0.056 Uiso 1 1 calc R U . . .
C34 C 0.3374(6) 0.0961(4) 0.3884(4) 0.0475(19) Uani 1 1 d . . . . .
H34 H 0.304068 0.079714 0.346005 0.057 Uiso 1 1 calc R U . . .
C21 C -0.1487(6) 0.4016(5) 0.2883(5) 0.056(2) Uani 1 1 d . . . . .
H21A H -0.137444 0.414722 0.339153 0.067 Uiso 1 1 calc R U . . .
H21B H -0.222126 0.396054 0.280478 0.067 Uiso 1 1 calc R U . . .
C29 C -0.0081(6) 0.1456(5) 0.3626(5) 0.051(2) Uani 1 1 d . . . . .
H29 H -0.058385 0.106497 0.371965 0.062 Uiso 1 1 calc R U . . .
C1 C 0.5881(6) 0.3056(5) 0.3723(5) 0.053(2) Uani 1 1 d . . . . .
H1A H 0.556130 0.355458 0.381220 0.063 Uiso 1 1 calc R U . . .
C37 C 0.4021(7) 0.0641(5) 0.5053(5) 0.055(2) Uani 1 1 d . . . . .
H37 H 0.414369 0.026207 0.542065 0.066 Uiso 1 1 calc R U . . .
C36 C 0.4342(7) 0.1423(5) 0.5125(5) 0.056(2) Uani 1 1 d . . . . .
H36 H 0.467310 0.158370 0.555058 0.068 Uiso 1 1 calc R U . . .
C28 C -0.0022(6) 0.1786(4) 0.2980(5) 0.052(2) Uani 1 1 d . . . . .
H28 H -0.046768 0.160226 0.261905 0.062 Uiso 1 1 calc R U . . .
C18 C 0.0056(6) 0.4759(4) 0.2551(5) 0.052(2) Uani 1 1 d . . . . .
H18A H 0.016774 0.489197 0.305920 0.062 Uiso 1 1 calc R U . . .
H18B H 0.033282 0.520152 0.226003 0.062 Uiso 1 1 calc R U . . .
C24 C -0.1148(6) 0.3040(5) 0.1906(5) 0.058(2) Uani 1 1 d . . . . .
H24A H -0.080910 0.253203 0.177799 0.069 Uiso 1 1 calc R U . . .
H24B H -0.187954 0.297377 0.182225 0.069 Uiso 1 1 calc R U . . .
C8 C 0.4957(6) 0.3514(5) 0.1924(4) 0.055(2) Uani 1 1 d . . . . .
C26 C 0.0398(6) 0.3788(5) 0.1577(4) 0.0481(19) Uani 1 1 d . . . . .
H26A H 0.067795 0.422044 0.127526 0.058 Uiso 1 1 calc R U . . .
H26B H 0.072962 0.328009 0.144028 0.058 Uiso 1 1 calc R U . . .
C23 C -0.0744(7) 0.3719(5) 0.1442(5) 0.057(2) Uani 1 1 d . . . . .
H23 H -0.086418 0.358784 0.092841 0.069 Uiso 1 1 calc R U . . .
C14 C 0.2481(7) 0.5988(5) 0.4018(5) 0.062(2) Uani 1 1 d . . . . .
H14 H 0.232366 0.657392 0.400882 0.074 Uiso 1 1 calc R U . . .
C17 C 0.1826(7) 0.4311(5) 0.3960(4) 0.053(2) Uani 1 1 d . . . . .
H17A H 0.108869 0.437808 0.391075 0.063 Uiso 1 1 calc R U . . .
H17B H 0.197399 0.372952 0.397527 0.063 Uiso 1 1 calc R U . . .
C46 C 0.2152(7) 0.5605(4) 0.3321(4) 0.055(2) Uani 1 1 d . . . . .
H46A H 0.251593 0.586102 0.292029 0.066 Uiso 1 1 calc R U . . .
H46B H 0.142250 0.569883 0.324992 0.066 Uiso 1 1 calc R U . . .
C10 C 0.4420(7) 0.3978(6) 0.1334(5) 0.071(3) Uani 1 1 d . . . . .
H10A H 0.406666 0.360218 0.102012 0.107 Uiso 1 1 calc R U . . .
H10B H 0.491497 0.428185 0.105636 0.107 Uiso 1 1 calc R U . . .
H10C H 0.393237 0.434899 0.154670 0.107 Uiso 1 1 calc R U . . .
C47 C 0.2361(6) 0.4692(4) 0.3313(4) 0.0446(18) Uani 1 1 d . . . . .
C5 C 0.5884(6) 0.1782(5) 0.3162(5) 0.056(2) Uani 1 1 d . . . . .
H5 H 0.557814 0.139828 0.285668 0.067 Uiso 1 1 calc R U . . .
C35 C 0.3517(7) 0.0416(5) 0.4439(5) 0.053(2) Uani 1 1 d . . . . .
H35 H 0.326692 -0.011478 0.439480 0.064 Uiso 1 1 calc R U . . .
C45 C 0.3501(7) 0.4594(5) 0.3425(5) 0.061(2) Uani 1 1 d . . . . .
H45A H 0.366982 0.401650 0.343216 0.073 Uiso 1 1 calc R U . . .
H45B H 0.386271 0.484248 0.302045 0.073 Uiso 1 1 calc R U . . .
C11 C 0.3293(9) 0.4587(6) 0.4742(6) 0.076(3) Uani 1 1 d . . . . .
H11A H 0.344851 0.400669 0.475284 0.091 Uiso 1 1 calc R U . . .
H11B H 0.351782 0.482451 0.519843 0.091 Uiso 1 1 calc R U . . .
C2 C 0.6805(7) 0.2896(6) 0.4050(5) 0.063(2) Uani 1 1 d . . . . .
H2 H 0.711654 0.328377 0.434740 0.075 Uiso 1 1 calc R U . . .
C20 C -0.1280(7) 0.4502(5) 0.1628(5) 0.064(3) Uani 1 1 d . . . . .
H20A H -0.201375 0.444683 0.154675 0.077 Uiso 1 1 calc R U . . .
H20B H -0.102627 0.494161 0.132215 0.077 Uiso 1 1 calc R U . . .
C9 C 0.5641(6) 0.4102(6) 0.2307(5) 0.071(3) Uani 1 1 d . . . . .
H9A H 0.523122 0.448628 0.257555 0.106 Uiso 1 1 calc R U . . .
H9B H 0.605287 0.438949 0.195730 0.106 Uiso 1 1 calc R U . . .
H9C H 0.608093 0.380999 0.263683 0.106 Uiso 1 1 calc R U . . .
C15 C 0.1942(8) 0.5595(5) 0.4645(5) 0.065(2) Uani 1 1 d . . . . .
H15A H 0.216404 0.584588 0.509662 0.078 Uiso 1 1 calc R U . . .
H15B H 0.120628 0.567474 0.459820 0.078 Uiso 1 1 calc R U . . .
C7 C 0.5597(8) 0.2868(6) 0.1563(6) 0.079(3) Uani 1 1 d . . . . .
H7A H 0.598765 0.257997 0.192509 0.118 Uiso 1 1 calc R U . . .
H7B H 0.605579 0.311883 0.122093 0.118 Uiso 1 1 calc R U . . .
H7C H 0.515544 0.249011 0.131313 0.118 Uiso 1 1 calc R U . . .
C12 C 0.3856(8) 0.4981(5) 0.4124(6) 0.068(3) Uani 1 1 d . . . . .
H12 H 0.459646 0.489358 0.418285 0.082 Uiso 1 1 calc R U . . .
C3 C 0.7253(7) 0.2167(6) 0.3931(5) 0.064(2) Uani 1 1 d . . . . .
H3 H 0.788041 0.204887 0.415119 0.077 Uiso 1 1 calc R U . . .
C4 C 0.6808(7) 0.1607(6) 0.3502(5) 0.064(3) Uani 1 1 d . . . . .
H4 H 0.712056 0.110139 0.343113 0.077 Uiso 1 1 calc R U . . .
C16 C 0.2181(8) 0.4704(5) 0.4657(5) 0.064(2) Uani 1 1 d . . . . .
H16 H 0.182425 0.444970 0.506872 0.077 Uiso 1 1 calc R U . . .
C13 C 0.3637(8) 0.5866(6) 0.4112(6) 0.072(3) Uani 1 1 d . . . . .
H13A H 0.400292 0.612275 0.371255 0.086 Uiso 1 1 calc R U . . .
H13B H 0.386433 0.611599 0.456290 0.086 Uiso 1 1 calc R U . . .
C33 C 0.3090(10) 0.1362(5) 0.1568(6) 0.082(3) Uani 1 1 d . . . . .
H33A H 0.375599 0.156916 0.169727 0.124 Uiso 1 1 calc R U . . .
H33B H 0.316462 0.084263 0.133035 0.124 Uiso 1 1 calc R U . . .
H33C H 0.268283 0.129647 0.200015 0.124 Uiso 1 1 calc R U . . .
C31 C 0.2575(8) 0.1946(5) 0.1069(5) 0.064(2) Uani 1 1 d . . . . .
C32 C 0.3153(11) 0.2000(6) 0.0373(5) 0.094(4) Uani 1 1 d . . . . .
H32A H 0.284579 0.240898 0.006754 0.141 Uiso 1 1 calc R U . . .
H32B H 0.313320 0.148058 0.012984 0.141 Uiso 1 1 calc R U . . .
H32C H 0.385433 0.214583 0.047157 0.141 Uiso 1 1 calc R U . . .
C30 C 0.1500(9) 0.1658(7) 0.0909(6) 0.091(4) Uani 1 1 d . . . . .
H30A H 0.111742 0.162360 0.135537 0.137 Uiso 1 1 calc R U . . .
H30B H 0.152580 0.112803 0.068455 0.137 Uiso 1 1 calc R U . . .
H30C H 0.116986 0.203730 0.058645 0.137 Uiso 1 1 calc R U . . .

loop_
_atom_site_aniso_label
_atom_site_aniso_U_11
_atom_site_aniso_U_22
_atom_site_aniso_U_33
_atom_site_aniso_U_23
_atom_site_aniso_U_13
_atom_site_aniso_U_12
P1 0.0408(10) 0.0399(9) 0.0459(11) 0.0023(8) -0.0011(9) -0.0012(8)
Si1 0.0377(10) 0.0442(10) 0.0443(12) 0.0005(9) 0.0018(9) 0.0012(9)
N2 0.037(3) 0.053(4) 0.052(4) 0.007(3) 0.002(3) 0.000(3)
C41 0.038(4) 0.038(4) 0.046(4) -0.002(3) 0.001(3) 0.004(3)
C39 0.034(4) 0.045(4) 0.049(5) 0.005(4) -0.005(3) 0.002(3)
N1 0.051(4) 0.049(4) 0.044(4) -0.006(3) 0.000(3) 0.000(3)
C40 0.044(4) 0.041(4) 0.046(5) 0.002(3) 0.002(4) 0.000(3)
C43 0.036(4) 0.046(4) 0.049(5) -0.001(4) 0.001(4) 0.001(3)
C27 0.036(4) 0.040(4) 0.048(4) -0.001(4) 0.003(4) -0.002(3)
C25 0.038(4) 0.048(4) 0.049(5) 0.004(4) -0.002(3) -0.005(3)
C00B 0.038(4) 0.047(4) 0.048(5) -0.001(4) -0.006(4) 0.000(3)
C44 0.046(4) 0.037(4) 0.046(4) -0.001(3) 0.002(3) 0.004(3)
C6 0.035(4) 0.052(5) 0.045(5) 0.007(4) 0.007(3) 0.001(3)
C48 0.037(4) 0.047(4) 0.049(5) 0.001(4) 0.001(4) 0.007(3)
C42 0.049(5) 0.046(4) 0.054(5) 0.004(4) 0.004(4) 0.002(4)
C19 0.040(4) 0.050(4) 0.073(6) 0.007(4) -0.006(4) 0.009(4)
C22 0.035(4) 0.053(5) 0.059(5) 0.006(4) -0.003(4) -0.005(3)
C38 0.043(4) 0.046(4) 0.052(5) 0.003(4) -0.001(4) -0.007(4)
C34 0.050(5) 0.046(4) 0.047(5) -0.001(4) -0.002(4) 0.007(4)
C21 0.040(4) 0.058(5) 0.069(6) 0.007(4) -0.003(4) 0.006(4)
C29 0.046(4) 0.042(4) 0.066(6) -0.006(4) 0.004(4) 0.001(4)
C1 0.037(4) 0.060(5) 0.060(6) 0.017(4) 0.003(4) -0.006(4)
C37 0.053(5) 0.053(5) 0.059(5) 0.012(4) -0.002(4) 0.005(4)
C36 0.056(5) 0.062(5) 0.052(5) 0.004(4) -0.009(4) 0.002(4)
C28 0.046(4) 0.040(4) 0.070(6) -0.006(4) -0.002(4) -0.004(4)
C18 0.046(4) 0.044(4) 0.065(6) 0.005(4) -0.006(4) 0.004(4)
C24 0.042(4) 0.059(5) 0.072(6) 0.003(5) -0.010(4) -0.004(4)
C8 0.045(4) 0.067(5) 0.053(5) 0.013(4) 0.008(4) -0.003(4)
C26 0.052(5) 0.054(5) 0.038(4) 0.003(4) -0.002(4) -0.001(4)
C23 0.053(5) 0.070(5) 0.049(5) 0.007(4) -0.014(4) -0.005(4)
C14 0.080(6) 0.040(4) 0.064(6) -0.009(4) -0.009(5) 0.003(4)
C17 0.063(5) 0.045(4) 0.051(5) -0.005(4) 0.000(4) -0.011(4)
C46 0.069(6) 0.038(4) 0.058(5) -0.004(4) -0.011(5) -0.004(4)
C10 0.047(5) 0.090(7) 0.076(7) 0.037(6) -0.002(5) -0.012(5)
C47 0.046(4) 0.042(4) 0.045(5) 0.001(3) 0.005(4) 0.000(3)
C5 0.046(4) 0.067(6) 0.054(5) 0.013(4) 0.007(4) 0.011(4)
C35 0.060(5) 0.044(4) 0.055(6) 0.001(4) 0.006(5) -0.001(4)
C45 0.051(5) 0.066(5) 0.065(6) -0.017(5) -0.007(5) -0.003(4)
C11 0.102(9) 0.061(6) 0.066(7) -0.010(5) -0.030(6) -0.001(6)
C2 0.047(5) 0.081(6) 0.059(6) 0.011(5) -0.001(4) -0.014(5)
C20 0.045(5) 0.059(5) 0.088(7) 0.016(5) -0.018(5) -0.001(4)
C9 0.043(5) 0.093(7) 0.077(7) 0.028(6) -0.005(5) -0.018(5)
C15 0.077(6) 0.067(5) 0.052(5) -0.014(5) -0.003(5) 0.002(5)
C7 0.071(6) 0.088(7) 0.078(7) 0.019(6) 0.030(6) 0.022(5)
C12 0.062(6) 0.060(6) 0.082(7) -0.024(5) -0.023(5) 0.000(4)
C3 0.042(5) 0.095(7) 0.055(6) 0.014(5) 0.001(4) 0.010(5)
C4 0.058(5) 0.076(6) 0.059(6) 0.018(5) 0.015(5) 0.023(5)
C16 0.080(7) 0.060(5) 0.053(5) -0.001(4) 0.001(5) -0.019(5)
C13 0.075(7) 0.069(6) 0.070(7) -0.012(5) -0.009(5) -0.013(5)
C33 0.116(9) 0.055(5) 0.076(7) -0.011(5) 0.002(7) 0.010(6)
C31 0.081(6) 0.056(5) 0.057(5) -0.015(5) 0.004(5) -0.003(5)
C32 0.146(11) 0.075(6) 0.062(6) -0.017(5) 0.042(7) -0.008(7)
C30 0.095(8) 0.091(7) 0.087(8) -0.039(7) 0.000(7) -0.025(7)

loop_
_atom_type_symbol
_atom_type_description
_atom_type_scat_dispersion_real
_atom_type_scat_dispersion_imag
_atom_type_scat_source
C C 0.0137 0.0067 'International Tables Vol C Tables 4.2.6.8 and 6.1.1.4'
H H 0.0000 0.0000 'International Tables Vol C Tables 4.2.6.8 and 6.1.1.4'
N N 0.0241 0.0134 'International Tables Vol C Tables 4.2.6.8 and 6.1.1.4'
P P 0.2543 0.3332 'International Tables Vol C Tables 4.2.6.8 and 6.1.1.4'
Si Si 0.2153 0.2529 'International Tables Vol C Tables 4.2.6.8 and 6.1.1.4'

loop_
_geom_angle_atom_site_label_1
_geom_angle_atom_site_label_2
_geom_angle_atom_site_label_3
_geom_angle
_geom_angle_site_symmetry_1
_geom_angle_site_symmetry_3
_geom_angle_publ_flag
C00B P1 Si1 103.3(2) . . ?
C00B P1 C47 109.7(3) . . ?
C47 P1 Si1 107.6(2) . . ?
N2 Si1 P1 115.2(2) . . ?
N2 Si1 C44 93.6(3) . . ?
N1 Si1 P1 106.0(2) . . ?
N1 Si1 N2 115.7(3) . . ?
N1 Si1 C44 118.3(3) . . ?
C44 Si1 P1 107.9(2) . . ?
C48 N2 Si1 108.5(5) . . ?
C48 N2 C8 124.8(6) . . ?
C8 N2 Si1 126.2(5) . . ?
C40 C41 C27 117.3(6) . . ?
C44 C41 C40 122.9(7) . . ?
C44 C41 C27 119.8(7) . . ?
C38 C39 C43 121.9(7) . . ?
C34 C39 C43 119.2(7) . . ?
C34 C39 C38 118.9(7) . . ?
Si1 N1 H1 113.9 . . ?
C31 N1 Si1 132.2(6) . . ?
C31 N1 H1 113.9 . . ?
C41 C40 H40 119.4 . . ?
C42 C40 C41 121.3(7) . . ?
C42 C40 H40 119.4 . . ?
C44 C43 C39 122.6(6) . . ?
C48 C43 C39 121.7(7) . . ?
C48 C43 C44 115.3(7) . . ?
C41 C27 H27 108.3 . . ?
C41 C27 C25 114.8(6) . . ?
C25 C27 H27 108.3 . . ?
C28 C27 C41 107.2(6) . . ?
C28 C27 H27 108.3 . . ?
C28 C27 C25 109.7(6) . . ?
C27 C25 H25 107.1 . . ?
C00B C25 C27 116.1(6) . . ?
C00B C25 H25 107.1 . . ?
C00B C25 C22 107.9(6) . . ?
C22 C25 C27 111.1(6) . . ?
C22 C25 H25 107.1 . . ?
C25 C00B P1 123.2(5) . . ?
C18 C00B P1 103.6(5) . . ?
C18 C00B C25 107.5(6) . . ?
C26 C00B P1 105.0(5) . . ?
C26 C00B C25 110.0(6) . . ?
C26 C00B C18 106.3(6) . . ?
C41 C44 Si1 123.4(6) . . ?
C41 C44 C43 129.8(7) . . ?
C43 C44 Si1 105.4(5) . . ?
C1 C6 C48 120.9(7) . . ?
C1 C6 C5 118.7(7) . . ?
C5 C6 C48 119.8(7) . . ?
N2 C48 C6 123.3(7) . . ?
C43 C48 N2 117.2(7) . . ?
C43 C48 C6 119.5(7) . . ?
C40 C42 H42 120.6 . . ?
C40 C42 C29 118.8(8) . . ?
C29 C42 H42 120.6 . . ?
C21 C19 H19 109.4 . . ?
C18 C19 H19 109.4 . . ?
C18 C19 C21 108.1(7) . . ?
C18 C19 C20 110.8(7) . . ?
C20 C19 H19 109.4 . . ?
C20 C19 C21 109.8(7) . . ?
C25 C22 H22 109.1 . . ?
C21 C22 C25 110.3(6) . . ?
C21 C22 H22 109.1 . . ?
C21 C22 C24 108.6(7) . . ?
C24 C22 C25 110.6(7) . . ?
C24 C22 H22 109.1 . . ?
C39 C38 H38 119.9 . . ?
C36 C38 C39 120.2(7) . . ?
C36 C38 H38 119.9 . . ?
C39 C34 H34 120.0 . . ?
C35 C34 C39 120.0(7) . . ?
C35 C34 H34 120.0 . . ?
C19 C21 H21A 109.7 . . ?
C19 C21 H21B 109.7 . . ?
C22 C21 C19 109.7(7) . . ?
C22 C21 H21A 109.7 . . ?
C22 C21 H21B 109.7 . . ?
H21A C21 H21B 108.2 . . ?
C42 C29 H29 119.6 . . ?
C28 C29 C42 120.7(8) . . ?
C28 C29 H29 119.6 . . ?
C6 C1 H1A 118.9 . . ?
C6 C1 C2 122.3(8) . . ?
C2 C1 H1A 118.9 . . ?
C36 C37 H37 120.4 . . ?
C36 C37 C35 119.2(8) . . ?
C35 C37 H37 120.4 . . ?
C38 C36 H36 119.5 . . ?
C37 C36 C38 121.0(8) . . ?
C37 C36 H36 119.5 . . ?
C27 C28 H28 118.5 . . ?
C29 C28 C27 123.1(8) . . ?
C29 C28 H28 118.5 . . ?
C00B C18 H18A 109.1 . . ?
C00B C18 H18B 109.1 . . ?
C19 C18 C00B 112.4(6) . . ?
C19 C18 H18A 109.1 . . ?
C19 C18 H18B 109.1 . . ?
H18A C18 H18B 107.9 . . ?
C22 C24 H24A 109.7 . . ?
C22 C24 H24B 109.7 . . ?
H24A C24 H24B 108.2 . . ?
C23 C24 C22 109.9(7) . . ?
C23 C24 H24A 109.7 . . ?
C23 C24 H24B 109.7 . . ?
N2 C8 C10 108.3(7) . . ?
N2 C8 C9 113.6(7) . . ?
N2 C8 C7 110.9(7) . . ?
C10 C8 C7 107.2(8) . . ?
C9 C8 C10 107.1(7) . . ?
C9 C8 C7 109.4(8) . . ?
C00B C26 H26A 109.3 . . ?
C00B C26 H26B 109.3 . . ?
H26A C26 H26B 108.0 . . ?
C23 C26 C00B 111.6(7) . . ?
C23 C26 H26A 109.3 . . ?
C23 C26 H26B 109.3 . . ?
C24 C23 C26 107.9(7) . . ?
C24 C23 H23 109.4 . . ?
C24 C23 C20 109.9(8) . . ?
C26 C23 H23 109.4 . . ?
C20 C23 C26 110.8(7) . . ?
C20 C23 H23 109.4 . . ?
C46 C14 H14 109.6 . . ?
C46 C14 C15 110.3(7) . . ?
C46 C14 C13 109.0(8) . . ?
C15 C14 H14 109.6 . . ?
C15 C14 C13 108.6(8) . . ?
C13 C14 H14 109.6 . . ?
H17A C17 H17B 108.1 . . ?
C47 C17 H17A 109.5 . . ?
C47 C17 H17B 109.5 . . ?
C16 C17 H17A 109.5 . . ?
C16 C17 H17B 109.5 . . ?
C16 C17 C47 110.5(6) . . ?
C14 C46 H46A 109.3 . . ?
C14 C46 H46B 109.3 . . ?
C14 C46 C47 111.7(7) . . ?
H46A C46 H46B 107.9 . . ?
C47 C46 H46A 109.3 . . ?
C47 C46 H46B 109.3 . . ?
C8 C10 H10A 109.5 . . ?
C8 C10 H10B 109.5 . . ?
C8 C10 H10C 109.5 . . ?
H10A C10 H10B 109.5 . . ?
H10A C10 H10C 109.5 . . ?
H10B C10 H10C 109.5 . . ?
C17 C47 P1 117.3(5) . . ?
C17 C47 C46 108.4(6) . . ?
C46 C47 P1 108.1(5) . . ?
C45 C47 P1 108.6(6) . . ?
C45 C47 C17 107.6(7) . . ?
C45 C47 C46 106.3(7) . . ?
C6 C5 H5 120.3 . . ?
C6 C5 C4 119.5(9) . . ?
C4 C5 H5 120.3 . . ?
C34 C35 H35 119.7 . . ?
C37 C35 C34 120.6(8) . . ?
C37 C35 H35 119.7 . . ?
C47 C45 H45A 109.2 . . ?
C47 C45 H45B 109.2 . . ?
H45A C45 H45B 107.9 . . ?
C12 C45 C47 112.0(8) . . ?
C12 C45 H45A 109.2 . . ?
C12 C45 H45B 109.2 . . ?
H11A C11 H11B 108.1 . . ?
C12 C11 H11A 109.6 . . ?
C12 C11 H11B 109.6 . . ?
C16 C11 H11A 109.6 . . ?
C16 C11 H11B 109.6 . . ?
C16 C11 C12 110.2(8) . . ?
C1 C2 H2 120.7 . . ?
C3 C2 C1 118.6(9) . . ?
C3 C2 H2 120.7 . . ?
C19 C20 H20A 110.1 . . ?
C19 C20 H20B 110.1 . . ?
C23 C20 C19 108.1(7) . . ?
C23 C20 H20A 110.1 . . ?
C23 C20 H20B 110.1 . . ?
H20A C20 H20B 108.4 . . ?
C8 C9 H9A 109.5 . . ?
C8 C9 H9B 109.5 . . ?
C8 C9 H9C 109.5 . . ?
H9A C9 H9B 109.5 . . ?
H9A C9 H9C 109.5 . . ?
H9B C9 H9C 109.5 . . ?
C14 C15 H15A 109.8 . . ?
C14 C15 H15B 109.8 . . ?
H15A C15 H15B 108.2 . . ?
C16 C15 C14 109.6(8) . . ?
C16 C15 H15A 109.8 . . ?
C16 C15 H15B 109.8 . . ?
C8 C7 H7A 109.5 . . ?
C8 C7 H7B 109.5 . . ?
C8 C7 H7C 109.5 . . ?
H7A C7 H7B 109.5 . . ?
H7A C7 H7C 109.5 . . ?
H7B C7 H7C 109.5 . . ?
C45 C12 H12 109.6 . . ?
C11 C12 C45 108.4(8) . . ?
C11 C12 H12 109.6 . . ?
C13 C12 C45 109.9(8) . . ?
C13 C12 C11 109.9(9) . . ?
C13 C12 H12 109.6 . . ?
C2 C3 H3 119.6 . . ?
C4 C3 C2 120.9(8) . . ?
C4 C3 H3 119.6 . . ?
C5 C4 H4 120.0 . . ?
C3 C4 C5 120.0(9) . . ?
C3 C4 H4 120.0 . . ?
C17 C16 H16 109.2 . . ?
C11 C16 C17 109.6(8) . . ?
C11 C16 C15 109.6(8) . . ?
C11 C16 H16 109.2 . . ?
C15 C16 C17 110.0(8) . . ?
C15 C16 H16 109.2 . . ?
C14 C13 H13A 110.0 . . ?
C14 C13 H13B 110.0 . . ?
C12 C13 C14 108.7(8) . . ?
C12 C13 H13A 110.0 . . ?
C12 C13 H13B 110.0 . . ?
H13A C13 H13B 108.3 . . ?
H33A C33 H33B 109.5 . . ?
H33A C33 H33C 109.5 . . ?
H33B C33 H33C 109.5 . . ?
C31 C33 H33A 109.5 . . ?
C31 C33 H33B 109.5 . . ?
C31 C33 H33C 109.5 . . ?
N1 C31 C33 110.3(7) . . ?
N1 C31 C32 109.5(7) . . ?
N1 C31 C30 108.5(8) . . ?
C33 C31 C32 110.0(9) . . ?
C33 C31 C30 109.8(9) . . ?
C32 C31 C30 108.8(9) . . ?
C31 C32 H32A 109.5 . . ?
C31 C32 H32B 109.5 . . ?
C31 C32 H32C 109.5 . . ?
H32A C32 H32B 109.5 . . ?
H32A C32 H32C 109.5 . . ?
H32B C32 H32C 109.5 . . ?
C31 C30 H30A 109.5 . . ?
C31 C30 H30B 109.5 . . ?
C31 C30 H30C 109.5 . . ?
H30A C30 H30B 109.5 . . ?
H30A C30 H30C 109.5 . . ?
H30B C30 H30C 109.5 . . ?

loop_
_geom_bond_atom_site_label_1
_geom_bond_atom_site_label_2
_geom_bond_distance
_geom_bond_site_symmetry_2
_geom_bond_publ_flag
P1 Si1 2.282(3) . ?
P1 C00B 1.919(8) . ?
P1 C47 1.925(8) . ?
Si1 N2 1.778(6) . ?
Si1 N1 1.712(6) . ?
Si1 C44 1.848(8) . ?
N2 C48 1.417(9) . ?
N2 C8 1.505(10) . ?
C41 C40 1.456(11) . ?
C41 C27 1.530(10) . ?
C41 C44 1.377(10) . ?
C39 C43 1.499(11) . ?
C39 C38 1.398(10) . ?
C39 C34 1.396(11) . ?
N1 H1 0.8800 . ?
N1 C31 1.501(10) . ?
C40 H40 0.9500 . ?
C40 C42 1.342(11) . ?
C43 C44 1.469(11) . ?
C43 C48 1.366(10) . ?
C27 H27 1.0000 . ?
C27 C25 1.591(10) . ?
C27 C28 1.525(10) . ?
C25 H25 1.0000 . ?
C25 C00B 1.558(11) . ?
C25 C22 1.563(10) . ?
C00B C18 1.556(10) . ?
C00B C26 1.546(11) . ?
C6 C48 1.495(10) . ?
C6 C1 1.363(11) . ?
C6 C5 1.394(11) . ?
C42 H42 0.9500 . ?
C42 C29 1.447(12) . ?
C19 H19 1.0000 . ?
C19 C21 1.531(11) . ?
C19 C18 1.526(11) . ?
C19 C20 1.531(13) . ?
C22 H22 1.0000 . ?
C22 C21 1.528(11) . ?
C22 C24 1.540(12) . ?
C38 H38 0.9500 . ?
C38 C36 1.382(11) . ?
C34 H34 0.9500 . ?
C34 C35 1.395(11) . ?
C21 H21A 0.9900 . ?
C21 H21B 0.9900 . ?
C29 H29 0.9500 . ?
C29 C28 1.333(11) . ?
C1 H1A 0.9500 . ?
C1 C2 1.397(12) . ?
C37 H37 0.9500 . ?
C37 C36 1.380(12) . ?
C37 C35 1.384(12) . ?
C36 H36 0.9500 . ?
C28 H28 0.9500 . ?
C18 H18A 0.9900 . ?
C18 H18B 0.9900 . ?
C24 H24A 0.9900 . ?
C24 H24B 0.9900 . ?
C24 C23 1.526(12) . ?
C8 C10 1.528(12) . ?
C8 C9 1.518(13) . ?
C8 C7 1.531(13) . ?
C26 H26A 0.9900 . ?
C26 H26B 0.9900 . ?
C26 C23 1.542(11) . ?
C23 H23 1.0000 . ?
C23 C20 1.529(12) . ?
C14 H14 1.0000 . ?
C14 C46 1.521(11) . ?
C14 C15 1.524(13) . ?
C14 C13 1.559(13) . ?
C17 H17A 0.9900 . ?
C17 H17B 0.9900 . ?
C17 C47 1.544(11) . ?
C17 C16 1.537(11) . ?
C46 H46A 0.9900 . ?
C46 H46B 0.9900 . ?
C46 C47 1.549(10) . ?
C10 H10A 0.9800 . ?
C10 H10B 0.9800 . ?
C10 H10C 0.9800 . ?
C47 C45 1.536(11) . ?
C5 H5 0.9500 . ?
C5 C4 1.413(12) . ?
C35 H35 0.9500 . ?
C45 H45A 0.9900 . ?
C45 H45B 0.9900 . ?
C45 C12 1.536(12) . ?
C11 H11A 0.9900 . ?
C11 H11B 0.9900 . ?
C11 C12 1.528(15) . ?
C11 C16 1.499(16) . ?
C2 H2 0.9500 . ?
C2 C3 1.373(13) . ?
C20 H20A 0.9900 . ?
C20 H20B 0.9900 . ?
C9 H9A 0.9800 . ?
C9 H9B 0.9800 . ?
C9 H9C 0.9800 . ?
C15 H15A 0.9900 . ?
C15 H15B 0.9900 . ?
C15 C16 1.521(12) . ?
C7 H7A 0.9800 . ?
C7 H7B 0.9800 . ?
C7 H7C 0.9800 . ?
C12 H12 1.0000 . ?
C12 C13 1.506(13) . ?
C3 H3 0.9500 . ?
C3 C4 1.368(13) . ?
C4 H4 0.9500 . ?
C16 H16 1.0000 . ?
C13 H13A 0.9900 . ?
C13 H13B 0.9900 . ?
C33 H33A 0.9800 . ?
C33 H33B 0.9800 . ?
C33 H33C 0.9800 . ?
C33 C31 1.515(14) . ?
C31 C32 1.518(13) . ?
C31 C30 1.536(14) . ?
C32 H32A 0.9800 . ?
C32 H32B 0.9800 . ?
C32 H32C 0.9800 . ?
C30 H30A 0.9800 . ?
C30 H30B 0.9800 . ?
C30 H30C 0.9800 . ?

loop_
_geom_torsion_atom_site_label_1
_geom_torsion_atom_site_label_2
_geom_torsion_atom_site_label_3
_geom_torsion_atom_site_label_4
_geom_torsion
_geom_torsion_site_symmetry_1
_geom_torsion_site_symmetry_2
_geom_torsion_site_symmetry_3
_geom_torsion_site_symmetry_4
_geom_torsion_publ_flag
P1 Si1 N2 C48 113.7(5) . . . . ?
P1 Si1 N2 C8 -74.6(7) . . . . ?
P1 Si1 N1 C31 -161.5(7) . . . . ?
P1 Si1 C44 C41 48.6(7) . . . . ?
P1 Si1 C44 C43 -119.0(5) . . . . ?
P1 C00B C18 C19 167.7(6) . . . . ?
P1 C00B C26 C23 -166.5(6) . . . . ?
P1 C47 C45 C12 174.1(6) . . . . ?
Si1 N2 C48 C43 -2.5(8) . . . . ?
Si1 N2 C48 C6 176.3(6) . . . . ?
Si1 N2 C8 C10 9.5(10) . . . . ?
Si1 N2 C8 C9 128.4(7) . . . . ?
Si1 N2 C8 C7 -107.8(8) . . . . ?
Si1 N1 C31 C33 -3.8(12) . . . . ?
Si1 N1 C31 C32 -124.9(9) . . . . ?
Si1 N1 C31 C30 116.5(9) . . . . ?
N2 Si1 N1 C31 69.4(8) . . . . ?
N2 Si1 C44 C41 166.5(7) . . . . ?
N2 Si1 C44 C43 -1.0(5) . . . . ?
C41 C40 C42 C29 5.2(11) . . . . ?
C41 C27 C25 C00B 86.8(8) . . . . ?
C41 C27 C25 C22 -149.4(7) . . . . ?
C41 C27 C28 C29 28.3(10) . . . . ?
C39 C43 C44 Si1 -172.9(6) . . . . ?
C39 C43 C44 C41 20.6(12) . . . . ?
C39 C43 C48 N2 174.6(7) . . . . ?
C39 C43 C48 C6 -4.2(12) . . . . ?
C39 C38 C36 C37 -1.2(12) . . . . ?
C39 C34 C35 C37 -1.4(12) . . . . ?
N1 Si1 N2 C48 -121.9(5) . . . . ?
N1 Si1 N2 C8 49.8(7) . . . . ?
N1 Si1 C44 C41 -71.7(7) . . . . ?
N1 Si1 C44 C43 120.7(5) . . . . ?
C40 C41 C27 C25 84.8(8) . . . . ?
C40 C41 C27 C28 -37.3(8) . . . . ?
C40 C41 C44 Si1 -158.0(6) . . . . ?
C40 C41 C44 C43 6.4(12) . . . . ?
C40 C42 C29 C28 -16.2(11) . . . . ?
C43 C39 C38 C36 -177.4(7) . . . . ?
C43 C39 C34 C35 178.7(7) . . . . ?
C27 C41 C40 C42 23.4(10) . . . . ?
C27 C41 C44 Si1 23.0(10) . . . . ?
C27 C41 C44 C43 -172.6(7) . . . . ?
C27 C25 C00B P1 -55.8(9) . . . . ?
C27 C25 C00B C18 -175.9(6) . . . . ?
C27 C25 C00B C26 68.7(8) . . . . ?
C27 C25 C22 C21 170.3(7) . . . . ?
C27 C25 C22 C24 -69.5(9) . . . . ?
C25 C27 C28 C29 -96.9(9) . . . . ?
C25 C00B C18 C19 -60.5(9) . . . . ?
C25 C00B C26 C23 59.0(8) . . . . ?
C25 C22 C21 C19 61.9(9) . . . . ?
C25 C22 C24 C23 -62.0(9) . . . . ?
C00B C25 C22 C21 -61.4(9) . . . . ?
C00B C25 C22 C24 58.8(8) . . . . ?
C00B C26 C23 C24 -59.8(9) . . . . ?
C00B C26 C23 C20 60.6(9) . . . . ?
C44 Si1 N2 C48 1.9(5) . . . . ?
C44 Si1 N2 C8 173.7(6) . . . . ?
C44 Si1 N1 C31 -40.3(8) . . . . ?
C44 C41 C40 C42 -155.6(8) . . . . ?
C44 C41 C27 C25 -96.2(8) . . . . ?
C44 C41 C27 C28 141.7(7) . . . . ?
C44 C43 C48 N2 1.8(10) . . . . ?
C44 C43 C48 C6 -177.0(7) . . . . ?
C6 C1 C2 C3 -1.5(12) . . . . ?
C6 C5 C4 C3 -1.1(12) . . . . ?
C48 N2 C8 C10 -180.0(7) . . . . ?
C48 N2 C8 C9 -61.1(10) . . . . ?
C48 N2 C8 C7 62.6(10) . . . . ?
C48 C43 C44 Si1 -0.2(8) . . . . ?
C48 C43 C44 C41 -166.7(8) . . . . ?
C48 C6 C1 C2 172.7(7) . . . . ?
C48 C6 C5 C4 -171.5(7) . . . . ?
C42 C29 C28 C27 -3.0(12) . . . . ?
C22 C25 C00B P1 178.8(5) . . . . ?
C22 C25 C00B C18 58.7(8) . . . . ?
C22 C25 C00B C26 -56.7(8) . . . . ?
C22 C24 C23 C26 60.5(9) . . . . ?
C22 C24 C23 C20 -60.4(9) . . . . ?
C38 C39 C43 C44 -126.5(8) . . . . ?
C38 C39 C43 C48 61.2(11) . . . . ?
C38 C39 C34 C35 -1.4(12) . . . . ?
C34 C39 C43 C44 53.5(11) . . . . ?
C34 C39 C43 C48 -118.9(9) . . . . ?
C34 C39 C38 C36 2.7(11) . . . . ?
C21 C19 C18 C00B 60.2(10) . . . . ?
C21 C19 C20 C23 -60.9(8) . . . . ?
C21 C22 C24 C23 59.2(8) . . . . ?
C1 C6 C48 N2 84.2(10) . . . . ?
C1 C6 C48 C43 -97.0(9) . . . . ?
C1 C6 C5 C4 -0.1(12) . . . . ?
C1 C2 C3 C4 0.2(13) . . . . ?
C36 C37 C35 C34 2.9(13) . . . . ?
C28 C27 C25 C00B -152.5(7) . . . . ?
C28 C27 C25 C22 -28.7(9) . . . . ?
C18 C00B C26 C23 -57.1(8) . . . . ?
C18 C19 C21 C22 -59.6(9) . . . . ?
C18 C19 C20 C23 58.4(9) . . . . ?
C24 C22 C21 C19 -59.5(8) . . . . ?
C24 C23 C20 C19 60.5(9) . . . . ?
C8 N2 C48 C43 -174.4(7) . . . . ?
C8 N2 C48 C6 4.3(11) . . . . ?
C26 C00B C18 C19 57.3(9) . . . . ?
C26 C23 C20 C19 -58.7(9) . . . . ?
C14 C46 C47 P1 -175.4(6) . . . . ?
C14 C46 C47 C17 56.5(10) . . . . ?
C14 C46 C47 C45 -58.9(9) . . . . ?
C14 C15 C16 C17 -60.1(10) . . . . ?
C14 C15 C16 C11 60.5(11) . . . . ?
C17 C47 C45 C12 -57.9(9) . . . . ?
C46 C14 C15 C16 59.1(10) . . . . ?
C46 C14 C13 C12 -60.0(10) . . . . ?
C46 C47 C45 C12 58.0(9) . . . . ?
C47 C17 C16 C11 -60.5(10) . . . . ?
C47 C17 C16 C15 60.1(10) . . . . ?
C47 C45 C12 C11 59.2(10) . . . . ?
C47 C45 C12 C13 -60.9(11) . . . . ?
C5 C6 C48 N2 -104.6(9) . . . . ?
C5 C6 C48 C43 74.1(10) . . . . ?
C5 C6 C1 C2 1.5(12) . . . . ?
C35 C37 C36 C38 -1.6(13) . . . . ?
C45 C12 C13 C14 59.4(11) . . . . ?
C11 C12 C13 C14 -59.7(11) . . . . ?
C2 C3 C4 C5 1.1(13) . . . . ?
C20 C19 C21 C22 61.3(8) . . . . ?
C20 C19 C18 C00B -60.0(9) . . . . ?
C15 C14 C46 C47 -58.1(10) . . . . ?
C15 C14 C13 C12 60.2(10) . . . . ?
C12 C11 C16 C17 61.2(9) . . . . ?
C12 C11 C16 C15 -59.6(10) . . . . ?
C16 C17 C47 P1 -179.7(6) . . . . ?
C16 C17 C47 C46 -57.0(9) . . . . ?
C16 C17 C47 C45 57.6(9) . . . . ?
C16 C11 C12 C45 -59.9(10) . . . . ?
C16 C11 C12 C13 60.2(10) . . . . ?
C13 C14 C46 C47 61.1(10) . . . . ?
C13 C14 C15 C16 -60.3(10) . . . . ?
